data_1515475
loop_
_publ_author_name
'Waterman, Rory'
'Tilley, T. Don'

_publ_section_title
;
 Terminal hafnium phosphinidene complexes and phosphinidene ligand
 exchange
;
_journal_issue 7
_journal_name_full 'Chemical Science'
_journal_page_first 1320
_journal_paper_doi 10.1039/c1sc00119a
_journal_volume 2
_journal_year 2011
_chemical_formula_sum 'C22 H28 Hf P'
_chemical_formula_weight 501.90
_chemical_name_systematic
;
?
;
_space_group_IT_number 14
_symmetry_cell_setting monoclinic
_symmetry_space_group_name_Hall '-P 2ybc'
_symmetry_space_group_name_H-M 'P 1 21/c 1'
_atom_sites_solution_hydrogens geom
_atom_sites_solution_primary direct
_atom_sites_solution_secondary difmap
_audit_creation_method SHELXL-97
_cell_angle_alpha 90.00
_cell_angle_beta 107.590(2)
_cell_angle_gamma 90.00
_cell_formula_units_Z 4
_cell_length_a 8.4351(9)
_cell_length_b 28.233(3)
_cell_length_c 8.7547(9)
_cell_measurement_temperature 148(2)
_cell_volume 1987.4(4)
_computing_cell_refinement 'Bruker SMART'
_computing_data_collection 'Bruker SMART'
_computing_data_reduction 'Bruker SHELXTL'
_computing_molecular_graphics 'Bruker SHELXTL'
_computing_publication_material 'Bruker SHELXTL'
_computing_structure_refinement 'SHELXL-97 (Sheldrick, 1997)'
_computing_structure_solution 'SHELXS-97 (Sheldrick, 1990)'
_diffrn_ambient_temperature 148(2)
_diffrn_measured_fraction_theta_full 0.937
_diffrn_measured_fraction_theta_max 0.937
_diffrn_measurement_device_type 'CCD area detector'
_diffrn_measurement_method 'phi and omega scans'
_diffrn_radiation_monochromator graphite
_diffrn_radiation_source 'fine-focus sealed tube'
_diffrn_radiation_type MoK\a
_diffrn_radiation_wavelength 0.71073
_diffrn_reflns_av_R_equivalents 0.0571
_diffrn_reflns_av_sigmaI/netI 0.0470
_diffrn_reflns_limit_h_max 10
_diffrn_reflns_limit_h_min -8
_diffrn_reflns_limit_k_max 33
_diffrn_reflns_limit_k_min -27
_diffrn_reflns_limit_l_max 10
_diffrn_reflns_limit_l_min -10
_diffrn_reflns_number 8965
_diffrn_reflns_theta_full 25.25
_diffrn_reflns_theta_max 25.25
_diffrn_reflns_theta_min 2.53
_exptl_absorpt_coefficient_mu 5.330
_exptl_absorpt_correction_T_max 0.5558
_exptl_absorpt_correction_T_min 0.4402
_exptl_absorpt_correction_type empirical
_exptl_crystal_colour yellow
_exptl_crystal_density_diffrn 1.677
_exptl_crystal_density_method 'not measured'
_exptl_crystal_description block
_exptl_crystal_F_000 988
_exptl_crystal_size_max 0.150
_exptl_crystal_size_mid 0.120
_exptl_crystal_size_min 0.110
_refine_diff_density_max 1.238
_refine_diff_density_min -1.880
_refine_diff_density_rms 0.160
_refine_ls_extinction_method none
_refine_ls_goodness_of_fit_ref 1.042
_refine_ls_hydrogen_treatment constr
_refine_ls_matrix_type full
_refine_ls_number_parameters 217
_refine_ls_number_reflns 3377
_refine_ls_number_restraints 0
_refine_ls_restrained_S_all 1.042
_refine_ls_R_factor_all 0.0443
_refine_ls_R_factor_gt 0.0340
_refine_ls_shift/su_max 0.002
_refine_ls_shift/su_mean 0.000
_refine_ls_structure_factor_coef Fsqd
_refine_ls_weighting_details 'calc w=1/[\s^2^(Fo^2^)+(0.0500P)^2^+0.0000P] where P=(Fo^2^+2Fc^2^)/3'
_refine_ls_weighting_scheme calc
_refine_ls_wR_factor_gt 0.0819
_refine_ls_wR_factor_ref 0.0862
_reflns_number_gt 2831
_reflns_number_total 3377
_reflns_threshold_expression >2sigma(I)
_cod_data_source_file c1sc00119a.txt
_cod_data_source_block rw04m
_cod_depositor_comments
;
The following automatic conversions were performed:

'_symmetry_cell_setting' value 'Monoclinic' changed to 'monoclinic'
according to
/usr/data/users/saulius/automatic-downloads/retrospective/RSC/lib/dictionaries/cif_core.dic
dictionary named 'cif_core.dic' version 2.4.2 from 2011-04-26.

Automatic conversion script
Id: cif_fix_values 2281 2013-09-26 08:29:07Z andrius 
;
_cod_original_sg_symbol_H-M P2(1)/c
_cod_database_code 1515475

loop_
_symmetry_equiv_pos_as_xyz
'x, y, z'
'-x, y+1/2, -z+1/2'
'-x, -y, -z'
'x, -y-1/2, z-1/2'

loop_
_atom_site_label
_atom_site_type_symbol
_atom_site_fract_x
_atom_site_fract_y
_atom_site_fract_z
_atom_site_U_iso_or_equiv
_atom_site_adp_type
_atom_site_occupancy
_atom_site_symmetry_multiplicity
_atom_site_calc_flag
_atom_site_refinement_flags
Hf Hf 0.32865(3) 0.873433(8) 0.75562(3) 0.01966(11) Uani 1 1 d .
P P 0.1383(2) 0.90368(6) 0.4745(2) 0.0315(4) Uani 1 1 d .
C11 C 0.5613(7) 0.9198(2) 0.9418(7) 0.0231(13) Uani 1 1 d .
C25 C 0.3899(10) 0.7859(2) 0.7859(8) 0.0423(18) Uani 1 1 d .
H25A H 0.3491 0.7634 0.8539 0.051 Uiso 1 1 calc R
C12 C 0.5053(7) 0.9459(2) 0.7992(7) 0.0231(13) Uani 1 1 d .
C22 C 0.4274(8) 0.8223(2) 0.5664(8) 0.0363(16) Uani 1 1 d .
H22A H 0.4157 0.8298 0.4519 0.044 Uiso 1 1 calc R
C24 C 0.5417(9) 0.8119(2) 0.8347(8) 0.0427(18) Uani 1 1 d .
H24A H 0.6282 0.8094 0.9415 0.051 Uiso 1 1 calc R
C13 C 0.3432(7) 0.9622(2) 0.7864(7) 0.0238(13) Uani 1 1 d .
C121 C 0.6032(8) 0.9594(2) 0.6895(8) 0.0356(16) Uani 1 1 d .
H12A H 0.6639 0.9889 0.7273 0.053 Uiso 1 1 calc R
H12B H 0.5275 0.9642 0.5810 0.053 Uiso 1 1 calc R
H12C H 0.6823 0.9342 0.6880 0.053 Uiso 1 1 calc R
C36 C -0.1303(8) 0.8384(2) 0.4290(7) 0.0320(15) Uani 1 1 d .
H36A H -0.1615 0.8557 0.5086 0.038 Uiso 1 1 calc R
C15 C 0.4346(7) 0.9174(2) 1.0150(7) 0.0224(13) Uani 1 1 d .
C31 C 0.0095(7) 0.8527(2) 0.3864(6) 0.0246(13) Uani 1 1 d .
C34 C -0.1838(8) 0.7746(2) 0.2392(7) 0.0380(17) Uani 1 1 d .
H34A H -0.2486 0.7481 0.1897 0.046 Uiso 1 1 calc R
C14 C 0.2975(7) 0.9448(2) 0.9190(7) 0.0241(13) Uani 1 1 d .
C35 C -0.2244(8) 0.7996(2) 0.3572(8) 0.0348(16) Uani 1 1 d .
H35A H -0.3175 0.7901 0.3898 0.042 Uiso 1 1 calc R
C111 C 0.7365(7) 0.9014(2) 1.0173(7) 0.0304(14) Uani 1 1 d .
H11A H 0.8044 0.9261 1.0849 0.046 Uiso 1 1 calc R
H11B H 0.7853 0.8926 0.9328 0.046 Uiso 1 1 calc R
H11C H 0.7330 0.8735 1.0828 0.046 Uiso 1 1 calc R
C23 C 0.5638(9) 0.8334(3) 0.6974(9) 0.0444(18) Uani 1 1 d .
H23A H 0.6680 0.8492 0.6917 0.053 Uiso 1 1 calc R
C151 C 0.4433(8) 0.8939(2) 1.1720(7) 0.0339(15) Uani 1 1 d .
H15A H 0.4879 0.9164 1.2600 0.051 Uiso 1 1 calc R
H15B H 0.5162 0.8662 1.1874 0.051 Uiso 1 1 calc R
H15C H 0.3316 0.8840 1.1707 0.051 Uiso 1 1 calc R
C131 C 0.2492(8) 0.9996(2) 0.6697(8) 0.0331(15) Uani 1 1 d .
H13A H 0.2817 1.0311 0.7153 0.050 Uiso 1 1 calc R
H13B H 0.1294 0.9952 0.6499 0.050 Uiso 1 1 calc R
H13C H 0.2757 0.9966 0.5686 0.050 Uiso 1 1 calc R
C141 C 0.1428(7) 0.9572(2) 0.9624(8) 0.0334(15) Uani 1 1 d .
H14A H 0.1614 0.9866 1.0250 0.050 Uiso 1 1 calc R
H14B H 0.1166 0.9315 1.0260 0.050 Uiso 1 1 calc R
H14C H 0.0499 0.9616 0.8643 0.050 Uiso 1 1 calc R
C32 C 0.0468(8) 0.8267(2) 0.2660(8) 0.0317(14) Uani 1 1 d .
H32A H 0.1400 0.8356 0.2328 0.038 Uiso 1 1 calc R
C33 C -0.0487(8) 0.7884(2) 0.1939(7) 0.0349(16) Uani 1 1 d .
H33A H -0.0205 0.7714 0.1120 0.042 Uiso 1 1 calc R
C1 C 0.1260(10) 0.8454(3) 0.8459(9) 0.050(2) Uani 1 1 d .
H1A H 0.1744 0.8322 0.9535 0.075 Uiso 1 1 calc R
H1B H 0.0649 0.8206 0.7736 0.075 Uiso 1 1 calc R
H1C H 0.0496 0.8712 0.8503 0.075 Uiso 1 1 calc R
C21 C 0.3183(9) 0.7931(2) 0.6211(8) 0.0402(17) Uani 1 1 d .
H21A H 0.2158 0.7772 0.5518 0.048 Uiso 1 1 calc R

loop_
_atom_site_aniso_label
_atom_site_aniso_U_11
_atom_site_aniso_U_22
_atom_site_aniso_U_33
_atom_site_aniso_U_23
_atom_site_aniso_U_13
_atom_site_aniso_U_12
Hf 0.02143(16) 0.01997(16) 0.01761(16) 0.00003(10) 0.00597(10) 0.00055(10)
P 0.0321(9) 0.0277(9) 0.0271(9) 0.0000(7) -0.0022(7) -0.0003(7)
C11 0.020(3) 0.024(3) 0.021(3) -0.001(2) 0.000(2) -0.002(2)
C25 0.065(5) 0.018(3) 0.042(4) 0.007(3) 0.014(4) 0.008(3)
C12 0.018(3) 0.026(3) 0.024(3) -0.001(2) 0.004(2) -0.003(2)
C22 0.042(4) 0.039(4) 0.031(4) -0.005(3) 0.016(3) 0.007(3)
C24 0.054(5) 0.033(4) 0.030(4) -0.002(3) -0.004(3) 0.016(3)
C13 0.025(3) 0.021(3) 0.022(3) -0.004(2) 0.001(3) -0.004(2)
C121 0.034(4) 0.041(4) 0.032(4) 0.002(3) 0.011(3) -0.005(3)
C36 0.032(4) 0.041(4) 0.019(3) 0.007(3) 0.002(3) 0.009(3)
C15 0.021(3) 0.027(3) 0.018(3) -0.007(2) 0.002(2) -0.002(2)
C31 0.029(3) 0.025(3) 0.014(3) 0.003(2) -0.003(3) 0.003(3)
C34 0.045(5) 0.030(4) 0.033(4) 0.004(3) 0.003(3) -0.008(3)
C14 0.024(3) 0.025(3) 0.025(3) -0.010(2) 0.009(3) -0.005(2)
C35 0.028(4) 0.043(4) 0.032(4) 0.009(3) 0.007(3) -0.007(3)
C111 0.019(3) 0.038(4) 0.031(3) -0.002(3) 0.002(3) 0.003(3)
C23 0.041(4) 0.041(4) 0.053(5) -0.009(4) 0.017(4) 0.007(3)
C151 0.032(4) 0.046(4) 0.023(3) 0.003(3) 0.007(3) -0.008(3)
C131 0.035(4) 0.015(3) 0.043(4) 0.001(3) 0.003(3) 0.004(3)
C141 0.027(4) 0.038(4) 0.035(4) -0.013(3) 0.009(3) 0.005(3)
C32 0.027(3) 0.035(4) 0.034(4) 0.000(3) 0.009(3) -0.002(3)
C33 0.037(4) 0.037(4) 0.026(4) -0.005(3) 0.002(3) -0.001(3)
C1 0.055(5) 0.056(5) 0.047(5) -0.023(4) 0.028(4) -0.030(4)
C21 0.054(5) 0.025(4) 0.036(4) -0.007(3) 0.006(3) 0.003(3)

loop_
_atom_type_symbol
_atom_type_description
_atom_type_scat_dispersion_real
_atom_type_scat_dispersion_imag
_atom_type_scat_source
C C 0.0033 0.0016 'International Tables Vol C Tables 4.2.6.8 and 6.1.1.4'
H H 0.0000 0.0000 'International Tables Vol C Tables 4.2.6.8 and 6.1.1.4'
P P 0.1023 0.0942 'International Tables Vol C Tables 4.2.6.8 and 6.1.1.4'
Hf Hf -0.5830 6.1852 'International Tables Vol C Tables 4.2.6.8 and 6.1.1.4'

loop_
_geom_angle_atom_site_label_1
_geom_angle_atom_site_label_2
_geom_angle_atom_site_label_3
_geom_angle
C1 Hf C24 102.9(3)
C1 Hf C23 131.3(3)
C24 Hf C23 33.3(2)
C1 Hf C12 136.3(2)
C24 Hf C12 100.7(2)
C23 Hf C12 85.8(2)
C1 Hf C15 87.5(2)
C24 Hf C15 93.8(2)
C23 Hf C15 109.0(2)
C12 Hf C15 54.60(19)
C1 Hf C11 119.2(2)
C24 Hf C11 79.8(2)
C23 Hf C11 81.5(2)
C12 Hf C11 32.59(18)
C15 Hf C11 32.54(18)
C1 Hf C13 109.4(2)
C24 Hf C13 132.0(2)
C23 Hf C13 117.5(2)
C12 Hf C13 32.78(18)
C15 Hf C13 54.34(18)
C11 Hf C13 53.69(18)
C1 Hf C22 118.0(2)
C24 Hf C22 54.4(2)
C23 Hf C22 32.4(2)
C12 Hf C22 105.7(2)
C15 Hf C22 141.4(2)
C11 Hf C22 112.1(2)
C13 Hf C22 128.7(2)
C1 Hf C25 76.7(3)
C24 Hf C25 33.3(2)
C23 Hf C25 54.6(2)
C12 Hf C25 134.0(2)
C15 Hf C25 112.7(2)
C11 Hf C25 110.4(2)
C13 Hf C25 164.1(2)
C22 Hf C25 53.8(2)
C1 Hf C14 82.0(2)
C24 Hf C14 126.8(2)
C23 Hf C14 135.1(2)
C12 Hf C14 54.46(19)
C15 Hf C14 33.07(19)
C11 Hf C14 53.94(19)
C13 Hf C14 32.58(18)
C22 Hf C14 159.9(2)
C25 Hf C14 140.7(2)
C1 Hf C21 85.7(2)
C24 Hf C21 54.3(2)
C23 Hf C21 54.1(2)
C12 Hf C21 137.6(2)
C15 Hf C21 144.6(2)
C11 Hf C21 132.6(2)
C13 Hf C21 158.4(2)
C22 Hf C21 32.6(2)
C25 Hf C21 32.1(2)
C14 Hf C21 167.5(2)
C1 Hf P 97.4(2)
C24 Hf P 132.96(16)
C23 Hf P 104.83(18)
C12 Hf P 92.53(14)
C15 Hf P 129.37(14)
C11 Hf P 124.94(13)
C13 Hf P 76.96(13)
C22 Hf P 78.56(16)
C25 Hf P 117.52(17)
C14 Hf P 97.54(14)
C21 Hf P 86.02(16)
C31 P Hf 104.77(19)
C12 C11 C15 109.4(5)
C12 C11 C111 126.1(5)
C15 C11 C111 124.1(5)
C12 C11 Hf 73.1(3)
C15 C11 Hf 73.6(3)
C111 C11 Hf 124.9(4)
C21 C25 C24 107.6(6)
C21 C25 Hf 74.8(4)
C24 C25 Hf 70.3(4)
C11 C12 C13 107.4(5)
C11 C12 C121 127.1(5)
C13 C12 C121 125.1(5)
C11 C12 Hf 74.3(3)
C13 C12 Hf 74.7(3)
C121 C12 Hf 122.2(4)
C23 C22 C21 108.1(6)
C23 C22 Hf 71.6(4)
C21 C22 Hf 74.5(4)
C23 C24 C25 107.8(6)
C23 C24 Hf 74.2(4)
C25 C24 Hf 76.4(4)
C12 C13 C14 108.6(5)
C12 C13 C131 125.2(5)
C14 C13 C131 125.2(5)
C12 C13 Hf 72.6(3)
C14 C13 Hf 74.1(3)
C131 C13 Hf 128.5(4)
C35 C36 C31 121.3(6)
C11 C15 C14 107.3(5)
C11 C15 C151 127.1(5)
C14 C15 C151 125.5(5)
C11 C15 Hf 73.9(3)
C14 C15 Hf 74.5(3)
C151 C15 Hf 120.9(4)
C32 C31 C36 116.8(6)
C32 C31 P 119.4(5)
C36 C31 P 123.7(5)
C33 C34 C35 119.2(6)
C13 C14 C15 107.2(5)
C13 C14 C141 126.7(6)
C15 C14 C141 125.8(5)
C13 C14 Hf 73.3(3)
C15 C14 Hf 72.5(3)
C141 C14 Hf 125.0(4)
C34 C35 C36 120.4(6)
C22 C23 C24 108.3(7)
C22 C23 Hf 76.0(4)
C24 C23 Hf 72.5(4)
C33 C32 C31 121.5(6)
C34 C33 C32 120.7(6)
C25 C21 C22 108.1(7)
C25 C21 Hf 73.2(4)
C22 C21 Hf 72.9(4)

loop_
_geom_bond_atom_site_label_1
_geom_bond_atom_site_label_2
_geom_bond_distance
Hf C1 2.234(7)
Hf C24 2.445(7)
Hf C23 2.466(7)
Hf C12 2.492(6)
Hf C15 2.504(5)
Hf C11 2.508(6)
Hf C13 2.519(6)
Hf C22 2.522(6)
Hf C25 2.523(6)
Hf C14 2.530(5)
Hf C21 2.543(6)
Hf P 2.6409(17)
P C31 1.829(6)
C11 C12 1.403(8)
C11 C15 1.404(8)
C11 C111 1.517(8)
C25 C21 1.400(9)
C25 C24 1.425(10)
C12 C13 1.414(8)
C12 C121 1.493(8)
C22 C23 1.393(10)
C22 C21 1.421(9)
C24 C23 1.409(10)
C13 C14 1.417(8)
C13 C131 1.516(8)
C36 C35 1.388(9)
C36 C31 1.400(8)
C15 C14 1.433(8)
C15 C151 1.508(8)
C31 C32 1.395(8)
C34 C33 1.371(8)
C34 C35 1.377(9)
C14 C141 1.506(7)
C32 C33 1.382(9)

loop_
_geom_torsion_atom_site_label_1
_geom_torsion_atom_site_label_2
_geom_torsion_atom_site_label_3
_geom_torsion_atom_site_label_4
_geom_torsion
C1 Hf P C31 -52.6(3)
C24 Hf P C31 62.9(3)
C23 Hf P C31 83.8(3)
C12 Hf P C31 170.1(2)
C15 Hf P C31 -145.4(3)
C11 Hf P C31 173.8(3)
C13 Hf P C31 -160.8(2)
C22 Hf P C31 64.6(3)
C25 Hf P C31 26.3(3)
C14 Hf P C31 -135.4(2)
C21 Hf P C31 32.6(3)
C1 Hf C11 C12 -131.6(4)
C24 Hf C11 C12 129.2(4)
C23 Hf C11 C12 95.4(4)
C15 Hf C11 C12 -116.9(5)
C13 Hf C11 C12 -38.0(3)
C22 Hf C11 C12 84.5(4)
C25 Hf C11 C12 142.6(3)
C14 Hf C11 C12 -78.7(4)
C21 Hf C11 C12 115.0(4)
P Hf C11 C12 -6.8(4)
C1 Hf C11 C15 -14.7(4)
C24 Hf C11 C15 -113.9(4)
C23 Hf C11 C15 -147.7(4)
C12 Hf C11 C15 116.9(5)
C13 Hf C11 C15 78.9(4)
C22 Hf C11 C15 -158.6(3)
C25 Hf C11 C15 -100.5(4)
C14 Hf C11 C15 38.2(3)
C21 Hf C11 C15 -128.1(4)
P Hf C11 C15 110.1(3)
C1 Hf C11 C111 105.7(5)
C24 Hf C11 C111 6.5(5)
C23 Hf C11 C111 -27.2(5)
C12 Hf C11 C111 -122.7(6)
C15 Hf C11 C111 120.5(6)
C13 Hf C11 C111 -160.7(6)
C22 Hf C11 C111 -38.1(5)
C25 Hf C11 C111 20.0(5)
C14 Hf C11 C111 158.6(6)
C21 Hf C11 C111 -7.6(6)
P Hf C11 C111 -129.5(4)
C1 Hf C25 C21 103.4(5)
C24 Hf C25 C21 -115.4(6)
C23 Hf C25 C21 -77.2(5)
C12 Hf C25 C21 -113.0(5)
C15 Hf C25 C21 -175.0(4)
C11 Hf C25 C21 -140.1(4)
C13 Hf C25 C21 -142.0(7)
C22 Hf C25 C21 -37.0(4)
C14 Hf C25 C21 162.5(4)
P Hf C25 C21 11.9(5)
C1 Hf C25 C24 -141.1(5)
C23 Hf C25 C24 38.3(4)
C12 Hf C25 C24 2.4(5)
C15 Hf C25 C24 -59.6(4)
C11 Hf C25 C24 -24.6(5)
C13 Hf C25 C24 -26.5(10)
C22 Hf C25 C24 78.5(4)
C14 Hf C25 C24 -82.1(5)
C21 Hf C25 C24 115.4(6)
P Hf C25 C24 127.3(4)
C15 C11 C12 C13 2.8(7)
C111 C11 C12 C13 -170.9(6)
Hf C11 C12 C13 67.9(4)
C15 C11 C12 C121 176.1(6)
C111 C11 C12 C121 2.5(10)
Hf C11 C12 C121 -118.8(6)
C15 C11 C12 Hf -65.1(4)
C111 C11 C12 Hf 121.2(6)
C1 Hf C12 C11 70.9(5)
C24 Hf C12 C11 -50.9(4)
C23 Hf C12 C11 -80.9(4)
C15 Hf C12 C11 36.1(3)
C13 Hf C12 C11 113.5(5)
C22 Hf C12 C11 -106.7(4)
C25 Hf C12 C11 -52.3(4)
C14 Hf C12 C11 77.0(4)
C21 Hf C12 C11 -98.7(4)
P Hf C12 C11 174.4(3)
C1 Hf C12 C13 -42.6(5)
C24 Hf C12 C13 -164.4(3)
C23 Hf C12 C13 165.6(4)
C15 Hf C12 C13 -77.4(4)
C11 Hf C12 C13 -113.5(5)
C22 Hf C12 C13 139.8(3)
C25 Hf C12 C13 -165.8(3)
C14 Hf C12 C13 -36.5(3)
C21 Hf C12 C13 147.8(3)
P Hf C12 C13 60.9(3)
C1 Hf C12 C121 -164.7(5)
C24 Hf C12 C121 73.4(5)
C23 Hf C12 C121 43.5(5)
C15 Hf C12 C121 160.4(6)
C11 Hf C12 C121 124.3(6)
C13 Hf C12 C121 -122.2(6)
C22 Hf C12 C121 17.6(5)
C25 Hf C12 C121 72.1(6)
C14 Hf C12 C121 -158.7(6)
C21 Hf C12 C121 25.6(6)
P Hf C12 C121 -61.2(5)
C1 Hf C22 C23 -123.9(5)
C24 Hf C22 C23 -37.9(4)
C12 Hf C22 C23 54.3(5)
C15 Hf C22 C23 2.1(6)
C11 Hf C22 C23 20.4(5)
C13 Hf C22 C23 80.9(5)
C25 Hf C22 C23 -79.2(5)
C14 Hf C22 C23 63.1(8)
C21 Hf C22 C23 -115.6(6)
P Hf C22 C23 143.7(4)
C1 Hf C22 C21 -8.3(5)
C24 Hf C22 C21 77.8(4)
C23 Hf C22 C21 115.6(6)
C12 Hf C22 C21 169.9(4)
C15 Hf C22 C21 117.7(4)
C11 Hf C22 C21 136.1(4)
C13 Hf C22 C21 -163.5(4)
C25 Hf C22 C21 36.4(4)
C14 Hf C22 C21 178.7(5)
P Hf C22 C21 -100.7(4)
C21 C25 C24 C23 -2.1(8)
Hf C25 C24 C23 -68.1(5)
C21 C25 C24 Hf 66.0(5)
C1 Hf C24 C23 152.1(4)
C12 Hf C24 C23 -64.9(5)
C15 Hf C24 C23 -119.6(4)
C11 Hf C24 C23 -90.0(4)
C13 Hf C24 C23 -76.2(5)
C22 Hf C24 C23 36.8(4)
C25 Hf C24 C23 113.3(6)
C14 Hf C24 C23 -118.3(4)
C21 Hf C24 C23 77.1(4)
P Hf C24 C23 38.9(5)
C1 Hf C24 C25 38.8(5)
C23 Hf C24 C25 -113.3(6)
C12 Hf C24 C25 -178.2(4)
C15 Hf C24 C25 127.1(4)
C11 Hf C24 C25 156.6(4)
C13 Hf C24 C25 170.5(4)
C22 Hf C24 C25 -76.6(4)
C14 Hf C24 C25 128.4(4)
C21 Hf C24 C25 -36.2(4)
P Hf C24 C25 -74.5(5)
C11 C12 C13 C14 -1.8(7)
C121 C12 C13 C14 -175.2(6)
Hf C12 C13 C14 65.9(4)
C11 C12 C13 C131 167.1(5)
C121 C12 C13 C131 -6.4(10)
Hf C12 C13 C131 -125.2(6)
C11 C12 C13 Hf -67.7(4)
C121 C12 C13 Hf 118.8(6)
C1 Hf C13 C12 150.3(4)
C24 Hf C13 C12 20.8(5)
C23 Hf C13 C12 -16.2(4)
C15 Hf C13 C12 78.3(4)
C11 Hf C13 C12 37.8(3)
C22 Hf C13 C12 -52.8(4)
C25 Hf C13 C12 40.0(9)
C14 Hf C13 C12 115.9(5)
C21 Hf C13 C12 -77.4(7)
P Hf C13 C12 -116.3(3)
C1 Hf C13 C14 34.4(4)
C24 Hf C13 C14 -95.1(4)
C23 Hf C13 C14 -132.1(4)
C12 Hf C13 C14 -115.9(5)
C15 Hf C13 C14 -37.6(3)
C11 Hf C13 C14 -78.1(4)
C22 Hf C13 C14 -168.7(3)
C25 Hf C13 C14 -75.8(9)
C21 Hf C13 C14 166.7(5)
P Hf C13 C14 127.8(3)
C1 Hf C13 C131 -88.3(6)
C24 Hf C13 C131 142.2(5)
C23 Hf C13 C131 105.2(5)
C12 Hf C13 C131 121.4(7)
C15 Hf C13 C131 -160.2(6)
C11 Hf C13 C131 159.2(6)
C22 Hf C13 C131 68.6(6)
C25 Hf C13 C131 161.5(7)
C14 Hf C13 C131 -122.7(7)
C21 Hf C13 C131 44.1(9)
P Hf C13 C131 5.1(5)
C12 C11 C15 C14 -2.7(6)
C111 C11 C15 C14 171.1(5)
Hf C11 C15 C14 -67.5(4)
C12 C11 C15 C151 -178.3(6)
C111 C11 C15 C151 -4.5(9)
Hf C11 C15 C151 116.9(6)
C12 C11 C15 Hf 64.8(4)
C111 C11 C15 Hf -121.4(6)
C1 Hf C15 C11 167.2(4)
C24 Hf C15 C11 64.4(4)
C23 Hf C15 C11 34.0(4)
C12 Hf C15 C11 -36.1(3)
C13 Hf C15 C11 -76.7(4)
C22 Hf C15 C11 32.8(5)
C25 Hf C15 C11 92.7(4)
C14 Hf C15 C11 -113.7(5)
C21 Hf C15 C11 88.1(5)
P Hf C15 C11 -95.3(3)
C1 Hf C15 C14 -79.1(4)
C24 Hf C15 C14 178.1(4)
C23 Hf C15 C14 147.7(4)
C12 Hf C15 C14 77.6(4)
C11 Hf C15 C14 113.7(5)
C13 Hf C15 C14 37.0(3)
C22 Hf C15 C14 146.5(4)
C25 Hf C15 C14 -153.6(3)
C21 Hf C15 C14 -158.2(4)
P Hf C15 C14 18.4(4)
C1 Hf C15 C151 43.2(5)
C24 Hf C15 C151 -59.5(5)
C23 Hf C15 C151 -89.9(5)
C12 Hf C15 C151 -160.0(6)
C11 Hf C15 C151 -123.9(6)
C13 Hf C15 C151 159.4(5)
C22 Hf C15 C151 -91.1(6)
C25 Hf C15 C151 -31.2(5)
C14 Hf C15 C151 122.4(6)
C21 Hf C15 C151 -35.8(7)
P Hf C15 C151 140.8(4)
C35 C36 C31 C32 1.6(9)
C35 C36 C31 P 179.5(5)
Hf P C31 C32 -103.5(5)
Hf P C31 C36 78.6(5)
C12 C13 C14 C15 0.1(6)
C131 C13 C14 C15 -168.8(5)
Hf C13 C14 C15 65.0(4)
C12 C13 C14 C141 173.6(5)
C131 C13 C14 C141 4.7(9)
Hf C13 C14 C141 -121.5(6)
C12 C13 C14 Hf -64.9(4)
C131 C13 C14 Hf 126.2(6)
C11 C15 C14 C13 1.6(6)
C151 C15 C14 C13 177.3(5)
Hf C15 C14 C13 -65.6(4)
C11 C15 C14 C141 -171.9(5)
C151 C15 C14 C141 3.7(9)
Hf C15 C14 C141 120.9(6)
C11 C15 C14 Hf 67.1(4)
C151 C15 C14 Hf -117.2(6)
C1 Hf C14 C13 -147.5(4)
C24 Hf C14 C13 112.4(4)
C23 Hf C14 C13 69.0(5)
C12 Hf C14 C13 36.8(3)
C15 Hf C14 C13 114.8(5)
C11 Hf C14 C13 77.2(3)
C22 Hf C14 C13 26.3(8)
C25 Hf C14 C13 155.1(4)
C21 Hf C14 C13 -156.9(9)
P Hf C14 C13 -51.0(3)
C1 Hf C14 C15 97.8(4)
C24 Hf C14 C15 -2.4(5)
C23 Hf C14 C15 -45.8(5)
C12 Hf C14 C15 -78.0(4)
C11 Hf C14 C15 -37.5(3)
C13 Hf C14 C15 -114.8(5)
C22 Hf C14 C15 -88.4(7)
C25 Hf C14 C15 40.4(5)
C21 Hf C14 C15 88.3(10)
P Hf C14 C15 -165.7(3)
C1 Hf C14 C141 -24.0(5)
C24 Hf C14 C141 -124.2(5)
C23 Hf C14 C141 -167.6(5)
C12 Hf C14 C141 160.2(6)
C15 Hf C14 C141 -121.8(6)
C11 Hf C14 C141 -159.3(6)
C13 Hf C14 C141 123.4(7)
C22 Hf C14 C141 149.8(6)
C25 Hf C14 C141 -81.4(6)
C21 Hf C14 C141 -33.5(12)
P Hf C14 C141 72.5(5)
C33 C34 C35 C36 0.3(10)
C31 C36 C35 C34 -1.4(10)
C21 C22 C23 C24 -0.3(8)
Hf C22 C23 C24 65.8(5)
C21 C22 C23 Hf -66.1(5)
C25 C24 C23 C22 1.4(8)
Hf C24 C23 C22 -68.2(5)
C25 C24 C23 Hf 69.6(5)
C1 Hf C23 C22 77.4(5)
C24 Hf C23 C22 114.8(6)
C12 Hf C23 C22 -128.4(4)
C15 Hf C23 C22 -178.6(4)
C11 Hf C23 C22 -160.9(4)
C13 Hf C23 C22 -119.7(4)
C25 Hf C23 C22 76.6(5)
C14 Hf C23 C22 -154.2(4)
C21 Hf C23 C22 36.8(4)
P Hf C23 C22 -36.9(4)
C1 Hf C23 C24 -37.4(6)
C12 Hf C23 C24 116.8(4)
C15 Hf C23 C24 66.6(5)
C11 Hf C23 C24 84.3(4)
C13 Hf C23 C24 125.6(4)
C22 Hf C23 C24 -114.8(6)
C25 Hf C23 C24 -38.2(4)
C14 Hf C23 C24 91.0(5)
C21 Hf C23 C24 -77.9(5)
P Hf C23 C24 -151.6(4)
C36 C31 C32 C33 -0.8(9)
P C31 C32 C33 -178.9(5)
C35 C34 C33 C32 0.4(10)
C31 C32 C33 C34 -0.1(10)
C24 C25 C21 C22 1.9(8)
Hf C25 C21 C22 65.0(5)
C24 C25 C21 Hf -63.1(5)
C23 C22 C21 C25 -1.0(8)
Hf C22 C21 C25 -65.2(5)
C23 C22 C21 Hf 64.2(5)
C1 Hf C21 C25 -71.7(5)
C24 Hf C21 C25 37.6(5)
C23 Hf C21 C25 79.0(5)
C12 Hf C21 C25 101.2(5)
C15 Hf C21 C25 7.9(7)
C11 Hf C21 C25 54.8(5)
C13 Hf C21 C25 152.7(5)
C22 Hf C21 C25 115.7(6)
C14 Hf C21 C25 -62.2(12)
P Hf C21 C25 -169.4(4)
C1 Hf C21 C22 172.7(5)
C24 Hf C21 C22 -78.1(4)
C23 Hf C21 C22 -36.6(4)
C12 Hf C21 C22 -14.5(5)
C15 Hf C21 C22 -107.7(5)
C11 Hf C21 C22 -60.8(5)
C13 Hf C21 C22 37.0(8)
C25 Hf C21 C22 -115.7(6)
C14 Hf C21 C22 -177.9(8)
P Hf C21 C22 74.9(4)
